data_4310063
loop_
_publ_author_name
'Peter H. Dinolfo'
'Kurt D. Benkstein'
'Charlotte L. Stern'
'Joseph T. Hupp'

_publ_section_title
;
C- and Z-Shaped Coordination Compounds. Synthesis, Structure, and
Spectroelectrochemistry of cis-
and trans-[Re(CO)3(L)]2-2,2'-bisbenzimidizolate with L = 4-Phenylpyridine,
2,4'-Bipyridine, or Pyridine
;
_journal_name_full 'Inorganic Chemistry'
_journal_page_first 8707
_journal_page_last 8714
_journal_paper_doi 10.1021/ic050894u
_journal_volume 44
_journal_year 2005
_chemical_formula_sum 'C60 H36 N12 O9 Re3'
_chemical_formula_weight 1627.61
_chemical_name_systematic
; 
 ? 
;
_space_group_IT_number 14
_symmetry_cell_setting monoclinic
_symmetry_space_group_name_Hall '-P 2yn'
_symmetry_space_group_name_H-M 'P 1 21/n 1'
_atom_sites_solution_hydrogens geom
_atom_sites_solution_primary direct
_atom_sites_solution_secondary difmap
_audit_creation_method SHELXL-97
_cell_angle_alpha 90.00
_cell_angle_beta 97.593(2)
_cell_angle_gamma 90.00
_cell_formula_units_Z 4
_cell_length_a 10.9858(17)
_cell_length_b 19.522(3)
_cell_length_c 25.768(4)
_cell_measurement_temperature 293(2)
_cell_volume 5477.9(15)
_computing_cell_refinement 'Bruker SMART'
_computing_data_collection 'Bruker SMART'
_computing_data_reduction 'Bruker SHELXTL'
_computing_molecular_graphics 'Bruker SHELXTL'
_computing_publication_material 'Bruker SHELXTL'
_computing_structure_refinement 'SHELXL-97 (Sheldrick, 1997)'
_computing_structure_solution 'SHELXS-97 (Sheldrick, 1990)'
_diffrn_ambient_temperature 293(2)
_diffrn_measured_fraction_theta_full 0.970
_diffrn_measured_fraction_theta_max 0.970
_diffrn_measurement_device_type 'CCD area detector'
_diffrn_measurement_method 'omega scans'
_diffrn_radiation_monochromator graphite
_diffrn_radiation_source 'fine-focus sealed tube'
_diffrn_radiation_type MoK\a
_diffrn_radiation_wavelength 0.71069
_diffrn_reflns_av_R_equivalents 0.0688
_diffrn_reflns_av_sigmaI/netI 0.0451
_diffrn_reflns_limit_h_max 14
_diffrn_reflns_limit_h_min -14
_diffrn_reflns_limit_k_max 25
_diffrn_reflns_limit_k_min -25
_diffrn_reflns_limit_l_max 34
_diffrn_reflns_limit_l_min -34
_diffrn_reflns_number 50064
_diffrn_reflns_theta_full 28.29
_diffrn_reflns_theta_max 28.29
_diffrn_reflns_theta_min 1.31
_exptl_absorpt_coefficient_mu 6.684
_exptl_absorpt_correction_T_max 0.6542
_exptl_absorpt_correction_T_min 0.2579
_exptl_absorpt_correction_type integration
_exptl_crystal_colour colorless
_exptl_crystal_density_diffrn 1.974
_exptl_crystal_density_method 'not measured'
_exptl_crystal_description prismatic
_exptl_crystal_F_000 3108
_exptl_crystal_size_max 0.22
_exptl_crystal_size_mid 0.09
_exptl_crystal_size_min 0.08
_refine_diff_density_max 1.897
_refine_diff_density_min -1.541
_refine_diff_density_rms 0.183
_refine_ls_extinction_method none
_refine_ls_goodness_of_fit_ref 1.064
_refine_ls_hydrogen_treatment mixed
_refine_ls_matrix_type full
_refine_ls_number_parameters 757
_refine_ls_number_reflns 13181
_refine_ls_number_restraints 0
_refine_ls_restrained_S_all 1.064
_refine_ls_R_factor_all 0.0465
_refine_ls_R_factor_gt 0.0325
_refine_ls_shift/su_max 0.002
_refine_ls_shift/su_mean 0.000
_refine_ls_structure_factor_coef Fsqd
_refine_ls_weighting_details 'calc w=1/[\s^2^(Fo^2^)+(0.0389P)^2^+1.6408P] where P=(Fo^2^+2Fc^2^)/3'
_refine_ls_weighting_scheme calc
_refine_ls_wR_factor_gt 0.0707
_refine_ls_wR_factor_ref 0.0780
_reflns_number_gt 10583
_reflns_number_total 13181
_reflns_threshold_expression >2sigma(I)
_cod_data_source_file ic050894usi20050602_034818_2.cif
_cod_data_source_block 2cis2trans
_cod_depositor_comments
;
The following automatic conversions were performed:
'_symmetry_cell_setting' value 'Monoclinic' changed to 'monoclinic'
according to '/home/saulius/struct/CIF-dictionaries/cif_core.dic'
dictionary named 'cif_core.dic' version 2.4.1 from 2010-06-29.

Automatic conversion script
Id: cif_fix_enum 1527 2010-12-29 10:47:43Z saulius 
;
_cod_original_cell_volume 5477.8(15)
_cod_database_code 4310063

loop_
_symmetry_equiv_pos_as_xyz
'x, y, z'
'-x+1/2, y+1/2, -z+1/2'
'-x, -y, -z'
'x-1/2, -y-1/2, z-1/2'

loop_
_atom_site_label
_atom_site_type_symbol
_atom_site_fract_x
_atom_site_fract_y
_atom_site_fract_z
_atom_site_U_iso_or_equiv
_atom_site_adp_type
_atom_site_occupancy
_atom_site_symmetry_multiplicity
_atom_site_calc_flag
_atom_site_refinement_flags
_atom_site_disorder_assembly
_atom_site_disorder_group
C46 C 0.0440(4) 0.4838(2) 0.01835(17) 0.0333(10) Uani 1 1 d . . .
C56 C 0.3201(5) 0.8419(3) 0.0609(2) 0.0462(12) Uani 1 1 d . . .
H56 H 0.3527 0.8092 0.0850 0.055 Uiso 1 1 calc R . .
Re1 Re 0.261578(14) 0.125930(8) 0.284586(6) 0.02444(5) Uani 1 1 d . . .
Re2 Re 0.725750(14) 0.137216(8) 0.205427(6) 0.02575(5) Uani 1 1 d . . .
Re3 Re 0.176361(17) 0.508601(10) -0.073545(7) 0.03514(6) Uani 1 1 d . . .
O1 O 0.8696(3) 0.10620(19) 0.31345(13) 0.0457(8) Uani 1 1 d . . .
O2 O 0.8804(3) 0.03492(18) 0.15188(13) 0.0442(8) Uani 1 1 d . . .
O3 O 0.9119(3) 0.24979(18) 0.18893(15) 0.0501(9) Uani 1 1 d . . .
O4 O 0.3533(3) 0.09708(17) 0.40006(12) 0.0408(8) Uani 1 1 d . . .
O5 O 0.0643(3) 0.01457(16) 0.28543(14) 0.0412(8) Uani 1 1 d . . .
O6 O 0.0835(3) 0.22213(15) 0.33035(13) 0.0403(8) Uani 1 1 d . . .
O7 O 0.1121(3) 0.37383(18) -0.13161(14) 0.0468(9) Uani 1 1 d . . .
O8 O 0.4451(4) 0.4627(2) -0.06480(16) 0.0637(11) Uani 1 1 d . . .
O9 O 0.1968(4) 0.5646(2) -0.18309(14) 0.0646(11) Uani 1 1 d . . .
N1 N 0.3945(3) 0.05992(16) 0.25063(13) 0.0266(7) Uani 1 1 d . . .
N2 N 0.5786(3) 0.06484(16) 0.21813(13) 0.0250(7) Uani 1 1 d . . .
N3 N 0.4135(3) 0.19863(16) 0.27504(13) 0.0250(7) Uani 1 1 d . . .
N4 N 0.5951(3) 0.20369(16) 0.24050(13) 0.0253(7) Uani 1 1 d . . .
N5 N 0.2047(3) 0.14850(18) 0.20090(14) 0.0297(8) Uani 1 1 d . . .
N6 N 0.6022(3) 0.15769(19) 0.13255(13) 0.0303(8) Uani 1 1 d . . .
N7 N 0.0180(3) 0.46446(19) 0.06489(13) 0.0330(8) Uani 1 1 d . . .
N8 N 0.1585(3) 0.4745(2) 0.00717(14) 0.0348(8) Uani 1 1 d . . .
N9 N 0.2106(4) 0.6129(2) -0.04063(15) 0.0375(9) Uani 1 1 d . . .
N10 N 0.2158(4) 0.8683(2) -0.02481(17) 0.0467(10) Uani 1 1 d . . .
N11 N 0.3405(4) 0.1466(3) -0.04517(19) 0.0704(16) Uani 1 1 d . . .
N12 N 0.1007(5) 0.2572(4) 0.0197(2) 0.097(2) Uani 1 1 d . . .
C1 C 0.5256(4) -0.1220(2) 0.19721(18) 0.0350(10) Uani 1 1 d . . .
H1 H 0.5594 -0.1621 0.1858 0.042 Uiso 1 1 calc R . .
C2 C 0.4121(4) -0.1245(2) 0.21671(18) 0.0353(10) Uani 1 1 d . . .
H2 H 0.3727 -0.1665 0.2181 0.042 Uiso 1 1 calc R . .
C3 C 0.5875(4) -0.0607(2) 0.19485(17) 0.0312(9) Uani 1 1 d . . .
H3 H 0.6616 -0.0586 0.1811 0.037 Uiso 1 1 calc R . .
C4 C 0.3573(4) -0.0666(2) 0.23390(16) 0.0293(9) Uani 1 1 d . . .
H4 H 0.2804 -0.0683 0.2453 0.035 Uiso 1 1 calc R . .
C5 C 0.5360(4) -0.0024(2) 0.21353(16) 0.0260(8) Uani 1 1 d . . .
C6 C 0.4224(4) -0.00516(19) 0.23341(16) 0.0258(8) Uani 1 1 d . . .
C7 C 0.4911(3) 0.0963(2) 0.24042(15) 0.0257(8) Uani 1 1 d . . .
C8 C 0.4991(3) 0.1669(2) 0.25236(15) 0.0242(8) Uani 1 1 d . . .
C9 C 0.5683(4) 0.2689(2) 0.25725(15) 0.0258(8) Uani 1 1 d . . .
C10 C 0.4570(3) 0.26620(19) 0.27931(15) 0.0230(8) Uani 1 1 d . . .
C11 C 0.6312(4) 0.3309(2) 0.25386(17) 0.0310(9) Uani 1 1 d . . .
H11 H 0.7036 0.3332 0.2389 0.037 Uiso 1 1 calc R . .
C12 C 0.4093(4) 0.3243(2) 0.29973(17) 0.0301(9) Uani 1 1 d . . .
H12 H 0.3365 0.3227 0.3145 0.036 Uiso 1 1 calc R . .
C13 C 0.5806(4) 0.3885(2) 0.27385(18) 0.0357(10) Uani 1 1 d . . .
H13 H 0.6189 0.4306 0.2715 0.043 Uiso 1 1 calc R . .
C14 C 0.4737(4) 0.3848(2) 0.29743(18) 0.0350(10) Uani 1 1 d . . .
H14 H 0.4448 0.4243 0.3120 0.042 Uiso 1 1 calc R . .
C15 C 0.8175(4) 0.1172(2) 0.27210(18) 0.0331(10) Uani 1 1 d . . .
C16 C 0.8230(4) 0.0732(2) 0.17221(17) 0.0332(10) Uani 1 1 d . . .
C17 C 0.8404(4) 0.2078(2) 0.19495(17) 0.0338(10) Uani 1 1 d . . .
C18 C 0.3213(4) 0.1066(2) 0.35630(17) 0.0293(9) Uani 1 1 d . . .
C19 C 0.1395(4) 0.0560(2) 0.28557(17) 0.0312(9) Uani 1 1 d . . .
C20 C 0.1509(4) 0.1874(2) 0.31140(17) 0.0301(9) Uani 1 1 d . . .
C21 C 0.5677(4) 0.2217(2) 0.11782(17) 0.0380(10) Uani 1 1 d . . .
H21 H 0.5920 0.2575 0.1407 0.046 Uiso 1 1 calc R . .
C22 C 0.5609(4) 0.1070(3) 0.09920(18) 0.0379(10) Uani 1 1 d . . .
H22 H 0.5802 0.0620 0.1088 0.046 Uiso 1 1 calc R . .
C23 C 0.4987(5) 0.2371(3) 0.07089(19) 0.0451(12) Uani 1 1 d . . .
H23 H 0.4774 0.2823 0.0627 0.054 Uiso 1 1 calc R . .
C24 C 0.4911(4) 0.1192(3) 0.05133(18) 0.0423(11) Uani 1 1 d . . .
H24 H 0.4647 0.0826 0.0296 0.051 Uiso 1 1 calc R . .
C25 C 0.4606(4) 0.1850(3) 0.03572(17) 0.0376(11) Uani 1 1 d . . .
C26 C 0.3966(4) 0.2015(3) -0.01801(19) 0.0467(13) Uani 1 1 d . . .
C27 C 0.4025(5) 0.2662(3) -0.0370(2) 0.0493(13) Uani 1 1 d . . .
H27 H 0.4411 0.3009 -0.0162 0.059 Uiso 1 1 calc R . .
C28 C 0.3503(6) 0.2793(4) -0.0873(2) 0.073(2) Uani 1 1 d . . .
H28 H 0.3549 0.3232 -0.1010 0.087 Uiso 1 1 calc R . .
C29 C 0.2869(6) 0.1653(5) -0.0965(3) 0.084(3) Uani 1 1 d . . .
H29 H 0.2453 0.1318 -0.1175 0.101 Uiso 1 1 calc R . .
C30 C 0.2930(6) 0.2301(5) -0.1168(3) 0.082(3) Uani 1 1 d . . .
H30 H 0.2576 0.2394 -0.1509 0.099 Uiso 1 1 calc R . .
C31 C 0.2104(5) 0.2102(2) 0.18059(19) 0.0438(12) Uani 1 1 d . . .
H31 H 0.2357 0.2462 0.2031 0.053 Uiso 1 1 calc R . .
C32 C 0.1652(5) 0.0984(3) 0.1665(2) 0.0459(12) Uani 1 1 d . . .
H32 H 0.1605 0.0540 0.1791 0.055 Uiso 1 1 calc R . .
C33 C 0.1812(5) 0.2249(3) 0.1278(2) 0.0522(14) Uani 1 1 d . . .
H33 H 0.1901 0.2694 0.1160 0.063 Uiso 1 1 calc R . .
C34 C 0.1317(5) 0.1096(3) 0.1139(2) 0.0524(14) Uani 1 1 d . . .
H34 H 0.1036 0.0734 0.0921 0.063 Uiso 1 1 calc R . .
C35 C 0.1399(4) 0.1751(3) 0.09332(19) 0.0411(11) Uani 1 1 d . . .
C36 C 0.1032(5) 0.1892(4) 0.0370(2) 0.0601(16) Uani 1 1 d . . .
C37 C 0.0178(9) 0.2160(10) -0.0646(4) 0.153(7) Uani 1 1 d . . .
H37 H -0.0131 0.2237 -0.0994 0.184 Uiso 1 1 calc R . .
C38 C 0.0555(7) 0.2679(6) -0.0335(3) 0.115(4) Uani 1 1 d . . .
H38 H 0.0520 0.3122 -0.0470 0.138 Uiso 1 1 calc R . .
C39 C 0.0250(8) 0.1510(7) -0.0447(4) 0.127(5) Uani 1 1 d . . .
H39 H -0.0010 0.1148 -0.0669 0.152 Uiso 1 1 calc R . .
C40 C 0.2854(5) 0.3920(3) 0.15165(19) 0.0453(12) Uani 1 1 d . . .
H40 H 0.3105 0.3742 0.1848 0.054 Uiso 1 1 calc R . .
C41 C 0.3709(5) 0.3981(3) 0.11626(19) 0.0448(12) Uani 1 1 d . . .
H41 H 0.4517 0.3846 0.1265 0.054 Uiso 1 1 calc R . .
C42 C 0.1641(5) 0.4117(2) 0.13845(17) 0.0386(11) Uani 1 1 d . . .
H42 H 0.1077 0.4074 0.1622 0.046 Uiso 1 1 calc R . .
C43 C 0.3383(5) 0.4238(2) 0.06648(18) 0.0403(11) Uani 1 1 d . . .
H43 H 0.3951 0.4272 0.0429 0.048 Uiso 1 1 calc R . .
C44 C 0.1296(4) 0.4379(2) 0.08875(17) 0.0335(10) Uani 1 1 d . . .
C45 C 0.2170(4) 0.4443(2) 0.05298(17) 0.0356(10) Uani 1 1 d . . .
C47 C 0.3443(5) 0.4821(3) -0.06853(19) 0.0454(12) Uani 1 1 d . . .
C48 C 0.1351(4) 0.4234(3) -0.10758(18) 0.0379(10) Uani 1 1 d . . .
C49 C 0.1876(5) 0.5440(3) -0.14167(19) 0.0461(12) Uani 1 1 d . . .
C50 C 0.1610(4) 0.6670(3) -0.06864(18) 0.0417(11) Uani 1 1 d . . .
H50 H 0.1119 0.6582 -0.1002 0.050 Uiso 1 1 calc R . .
C51 C 0.2782(4) 0.6278(2) 0.00532(18) 0.0380(11) Uani 1 1 d . . .
H51 H 0.3135 0.5917 0.0256 0.046 Uiso 1 1 calc R . .
C52 C 0.1784(4) 0.7339(3) -0.05347(19) 0.0414(11) Uani 1 1 d . . .
H52 H 0.1444 0.7690 -0.0752 0.050 Uiso 1 1 calc R . .
C53 C 0.2979(4) 0.6935(3) 0.02391(18) 0.0399(11) Uani 1 1 d . . .
H53 H 0.3449 0.7009 0.0562 0.048 Uiso 1 1 calc R . .
C54 C 0.2469(4) 0.7495(2) -0.00571(17) 0.0368(10) Uani 1 1 d . . .
C55 C 0.2630(4) 0.8224(3) 0.01119(18) 0.0386(11) Uani 1 1 d . . .
C57 C 0.3269(5) 0.9101(3) 0.0733(2) 0.0553(14) Uani 1 1 d . . .
H57 H 0.3647 0.9242 0.1060 0.066 Uiso 1 1 calc R . .
C58 C 0.2775(5) 0.9578(3) 0.0372(2) 0.0560(14) Uani 1 1 d . . .
H58 H 0.2806 1.0043 0.0452 0.067 Uiso 1 1 calc R . .
C59 C 0.2227(6) 0.9349(3) -0.0116(2) 0.0579(15) Uani 1 1 d . . .
H59 H 0.1896 0.9671 -0.0361 0.070 Uiso 1 1 calc R . .
C60 C 0.0678(5) 0.1374(4) 0.0051(2) 0.071(2) Uani 1 1 d . . .
H60 H 0.0729 0.0925 0.0172 0.085 Uiso 1 1 calc R . .

loop_
_atom_site_aniso_label
_atom_site_aniso_U_11
_atom_site_aniso_U_22
_atom_site_aniso_U_33
_atom_site_aniso_U_23
_atom_site_aniso_U_13
_atom_site_aniso_U_12
C46 0.033(2) 0.038(2) 0.029(2) -0.0015(18) 0.0045(18) -0.0082(19)
C56 0.048(3) 0.051(3) 0.040(3) -0.003(2) 0.007(2) -0.005(2)
Re1 0.02187(9) 0.02132(8) 0.03139(9) -0.00074(6) 0.00823(6) 0.00056(6)
Re2 0.02091(9) 0.02969(9) 0.02742(9) 0.00103(6) 0.00613(6) -0.00066(6)
Re3 0.03341(11) 0.04570(11) 0.02664(9) -0.00187(7) 0.00518(7) -0.01031(8)
O1 0.0379(19) 0.060(2) 0.0374(19) -0.0021(16) -0.0019(15) 0.0111(16)
O2 0.042(2) 0.046(2) 0.047(2) 0.0010(16) 0.0163(16) 0.0073(16)
O3 0.043(2) 0.053(2) 0.055(2) 0.0058(17) 0.0091(17) -0.0148(17)
O4 0.046(2) 0.0433(19) 0.0346(18) 0.0026(14) 0.0100(15) 0.0096(15)
O5 0.0356(18) 0.0304(17) 0.060(2) -0.0044(15) 0.0139(16) -0.0058(14)
O6 0.0429(19) 0.0247(15) 0.058(2) -0.0006(14) 0.0224(16) 0.0083(14)
O7 0.039(2) 0.057(2) 0.044(2) -0.0102(17) 0.0009(15) -0.0007(16)
O8 0.036(2) 0.093(3) 0.062(3) -0.011(2) 0.0062(18) -0.005(2)
O9 0.078(3) 0.083(3) 0.033(2) 0.0091(19) 0.0108(19) -0.022(2)
N1 0.0233(17) 0.0231(17) 0.0340(19) -0.0013(14) 0.0061(14) 0.0011(13)
N2 0.0213(17) 0.0238(17) 0.0306(18) -0.0002(13) 0.0059(13) 0.0005(13)
N3 0.0216(17) 0.0231(16) 0.0310(18) -0.0010(13) 0.0056(14) -0.0006(13)
N4 0.0239(18) 0.0241(17) 0.0282(17) 0.0002(13) 0.0047(14) -0.0012(13)
N5 0.0241(18) 0.0313(19) 0.034(2) -0.0036(15) 0.0048(15) 0.0006(14)
N6 0.0276(19) 0.037(2) 0.0269(18) -0.0014(15) 0.0066(14) -0.0019(15)
N7 0.036(2) 0.038(2) 0.0248(18) 0.0001(15) 0.0028(15) -0.0102(16)
N8 0.033(2) 0.043(2) 0.0276(19) -0.0017(16) 0.0011(15) -0.0048(17)
N9 0.035(2) 0.048(2) 0.030(2) 0.0020(17) 0.0061(16) -0.0104(18)
N10 0.045(3) 0.049(3) 0.047(3) 0.0000(19) 0.011(2) -0.002(2)
N11 0.040(3) 0.123(5) 0.048(3) -0.023(3) 0.005(2) 0.014(3)
N12 0.061(4) 0.160(7) 0.074(4) 0.047(4) 0.020(3) 0.022(4)
C1 0.033(2) 0.026(2) 0.046(3) -0.0086(18) 0.008(2) 0.0033(18)
C2 0.039(3) 0.025(2) 0.042(3) -0.0056(18) 0.010(2) -0.0028(18)
C3 0.025(2) 0.031(2) 0.039(2) -0.0031(18) 0.0078(18) 0.0027(17)
C4 0.027(2) 0.030(2) 0.033(2) -0.0027(17) 0.0094(17) -0.0020(17)
C5 0.025(2) 0.028(2) 0.025(2) 0.0007(15) 0.0003(16) -0.0003(16)
C6 0.024(2) 0.025(2) 0.027(2) -0.0029(15) 0.0009(16) 0.0012(15)
C7 0.022(2) 0.027(2) 0.029(2) 0.0000(16) 0.0054(16) 0.0007(15)
C8 0.021(2) 0.023(2) 0.028(2) 0.0017(15) 0.0046(16) -0.0003(15)
C9 0.024(2) 0.024(2) 0.028(2) 0.0033(15) -0.0024(16) 0.0007(16)
C10 0.0220(19) 0.0214(19) 0.0248(19) 0.0025(15) -0.0001(15) 0.0006(15)
C11 0.027(2) 0.029(2) 0.036(2) 0.0019(18) 0.0019(18) -0.0039(17)
C12 0.027(2) 0.027(2) 0.036(2) -0.0005(17) 0.0038(18) 0.0028(17)
C13 0.033(2) 0.025(2) 0.046(3) 0.0024(18) -0.005(2) -0.0055(18)
C14 0.037(3) 0.022(2) 0.043(3) -0.0053(18) -0.004(2) 0.0042(18)
C15 0.028(2) 0.035(2) 0.036(2) -0.0036(18) 0.0051(19) 0.0025(18)
C16 0.031(2) 0.038(2) 0.032(2) 0.0029(18) 0.0069(18) 0.0006(19)
C17 0.027(2) 0.039(2) 0.036(2) 0.0035(19) 0.0070(18) -0.0022(19)
C18 0.027(2) 0.025(2) 0.038(2) -0.0026(17) 0.0117(18) 0.0039(16)
C19 0.031(2) 0.024(2) 0.040(2) -0.0025(17) 0.0129(19) 0.0056(18)
C20 0.032(2) 0.021(2) 0.039(2) 0.0017(17) 0.0088(18) -0.0019(17)
C21 0.043(3) 0.040(3) 0.031(2) -0.0038(19) 0.0035(19) 0.005(2)
C22 0.034(3) 0.044(3) 0.034(2) 0.000(2) 0.0018(19) -0.004(2)
C23 0.050(3) 0.048(3) 0.037(3) 0.004(2) 0.006(2) 0.011(2)
C24 0.039(3) 0.056(3) 0.031(2) -0.006(2) 0.003(2) -0.010(2)
C25 0.024(2) 0.061(3) 0.028(2) -0.002(2) 0.0051(17) 0.004(2)
C26 0.027(2) 0.081(4) 0.032(2) -0.007(3) 0.0045(19) 0.013(2)
C27 0.035(3) 0.078(4) 0.035(3) 0.009(3) 0.002(2) 0.012(3)
C28 0.058(4) 0.121(6) 0.042(3) 0.024(4) 0.015(3) 0.034(4)
C29 0.047(4) 0.148(8) 0.060(4) -0.053(5) 0.012(3) 0.005(4)
C30 0.050(4) 0.161(8) 0.037(3) 0.006(4) 0.008(3) 0.040(5)
C31 0.053(3) 0.036(3) 0.040(3) 0.001(2) -0.004(2) -0.005(2)
C32 0.057(3) 0.036(3) 0.043(3) -0.008(2) 0.001(2) -0.009(2)
C33 0.063(4) 0.047(3) 0.043(3) 0.009(2) -0.006(3) -0.010(3)
C34 0.056(3) 0.064(4) 0.036(3) -0.016(3) 0.003(2) -0.010(3)
C35 0.025(2) 0.060(3) 0.038(3) -0.001(2) 0.0040(19) -0.005(2)
C36 0.030(3) 0.110(5) 0.042(3) 0.006(3) 0.009(2) -0.001(3)
C37 0.051(5) 0.38(2) 0.036(4) 0.023(8) 0.013(4) 0.007(9)
C38 0.065(5) 0.224(12) 0.061(5) 0.071(7) 0.025(4) 0.035(6)
C39 0.058(5) 0.270(15) 0.057(5) -0.051(7) 0.022(4) -0.045(7)
C40 0.063(4) 0.040(3) 0.032(2) -0.002(2) 0.000(2) 0.002(2)
C41 0.043(3) 0.047(3) 0.042(3) -0.007(2) -0.004(2) 0.009(2)
C42 0.046(3) 0.041(3) 0.029(2) -0.0021(19) 0.008(2) -0.007(2)
C43 0.042(3) 0.041(3) 0.037(3) -0.010(2) 0.004(2) -0.003(2)
C44 0.036(2) 0.033(2) 0.030(2) -0.0034(17) 0.0021(18) -0.0045(19)
C45 0.040(3) 0.035(2) 0.031(2) -0.0070(18) 0.0011(19) -0.005(2)
C47 0.037(3) 0.067(3) 0.032(3) -0.005(2) 0.006(2) -0.014(3)
C48 0.028(2) 0.050(3) 0.035(2) -0.002(2) 0.0056(19) -0.005(2)
C49 0.050(3) 0.057(3) 0.033(3) -0.004(2) 0.009(2) -0.017(3)
C50 0.038(3) 0.056(3) 0.030(2) 0.002(2) 0.001(2) -0.008(2)
C51 0.036(3) 0.048(3) 0.030(2) 0.0049(19) 0.0052(19) -0.010(2)
C52 0.035(3) 0.048(3) 0.041(3) -0.004(2) 0.001(2) -0.005(2)
C53 0.037(3) 0.050(3) 0.033(2) -0.002(2) 0.004(2) -0.011(2)
C54 0.031(2) 0.049(3) 0.032(2) 0.002(2) 0.0112(18) -0.006(2)
C55 0.030(2) 0.049(3) 0.039(3) -0.002(2) 0.011(2) -0.008(2)
C57 0.057(4) 0.058(4) 0.050(3) -0.014(3) 0.003(3) -0.009(3)
C58 0.058(4) 0.042(3) 0.070(4) -0.006(3) 0.014(3) -0.002(3)
C59 0.061(4) 0.051(3) 0.062(4) 0.000(3) 0.009(3) 0.002(3)
C60 0.047(3) 0.129(6) 0.039(3) -0.024(3) 0.016(3) -0.036(4)

loop_
_atom_type_symbol
_atom_type_description
_atom_type_scat_dispersion_real
_atom_type_scat_dispersion_imag
_atom_type_scat_source
C C 0.0033 0.0016 'International Tables Vol C Tables 4.2.6.8 and 6.1.1.4'
H H 0.0000 0.0000 'International Tables Vol C Tables 4.2.6.8 and 6.1.1.4'
N N 0.0061 0.0033 'International Tables Vol C Tables 4.2.6.8 and 6.1.1.4'
O O 0.0106 0.0060 'International Tables Vol C Tables 4.2.6.8 and 6.1.1.4'
Re Re -1.0185 7.2310 'International Tables Vol C Tables 4.2.6.8 and 6.1.1.4'

loop_
_geom_angle_atom_site_label_1
_geom_angle_atom_site_label_2
_geom_angle_atom_site_label_3
_geom_angle
_geom_angle_site_symmetry_1
_geom_angle_site_symmetry_3
_geom_angle_publ_flag
N7 C46 N8 118.5(4) . . ?
N7 C46 C46 121.6(5) . 3_565 ?
N8 C46 C46 119.8(5) . 3_565 ?
C57 C56 C55 118.8(5) . . ?
C57 C56 H56 120.6 . . ?
C55 C56 H56 120.6 . . ?
C20 Re1 C18 85.87(18) . . ?
C20 Re1 C19 87.89(17) . . ?
C18 Re1 C19 89.88(18) . . ?
C20 Re1 N5 96.70(16) . . ?
C18 Re1 N5 176.43(15) . . ?
C19 Re1 N5 92.68(16) . . ?
C20 Re1 N1 176.35(15) . . ?
C18 Re1 N1 96.13(15) . . ?
C19 Re1 N1 95.15(15) . . ?
N5 Re1 N1 81.18(12) . . ?
C20 Re1 N3 99.31(15) . . ?
C18 Re1 N3 93.78(15) . . ?
C19 Re1 N3 172.13(15) . . ?
N5 Re1 N3 83.38(12) . . ?
N1 Re1 N3 77.54(12) . . ?
C17 Re2 C15 89.73(19) . . ?
C17 Re2 C16 89.47(19) . . ?
C15 Re2 C16 90.52(18) . . ?
C17 Re2 N6 95.28(16) . . ?
C15 Re2 N6 173.82(16) . . ?
C16 Re2 N6 93.13(16) . . ?
C17 Re2 N2 173.70(16) . . ?
C15 Re2 N2 92.59(16) . . ?
C16 Re2 N2 96.37(16) . . ?
N6 Re2 N2 82.05(13) . . ?
C17 Re2 N4 96.32(16) . . ?
C15 Re2 N4 92.65(16) . . ?
C16 Re2 N4 173.41(16) . . ?
N6 Re2 N4 83.23(13) . . ?
N2 Re2 N4 77.73(12) . . ?
C47 Re3 C49 88.9(2) . . ?
C47 Re3 C48 87.9(2) . . ?
C49 Re3 C48 86.1(2) . . ?
C47 Re3 N8 93.43(18) . . ?
C49 Re3 N8 176.0(2) . . ?
C48 Re3 N8 97.14(17) . . ?
C47 Re3 N9 96.31(19) . . ?
C49 Re3 N9 89.50(18) . . ?
C48 Re3 N9 173.88(17) . . ?
N8 Re3 N9 87.06(14) . . ?
C47 Re3 N7 170.23(17) . 3_565 ?
C49 Re3 N7 100.67(19) . 3_565 ?
C48 Re3 N7 94.51(16) . 3_565 ?
N8 Re3 N7 76.89(13) . 3_565 ?
N9 Re3 N7 82.08(14) . 3_565 ?
C7 N1 C6 102.0(3) . . ?
C7 N1 Re1 110.7(3) . . ?
C6 N1 Re1 147.3(3) . . ?
C7 N2 C5 102.5(3) . . ?
C7 N2 Re2 110.7(3) . . ?
C5 N2 Re2 146.8(3) . . ?
C8 N3 C10 102.6(3) . . ?
C8 N3 Re1 109.7(3) . . ?
C10 N3 Re1 147.5(3) . . ?
C8 N4 C9 102.3(3) . . ?
C8 N4 Re2 110.5(3) . . ?
C9 N4 Re2 147.1(3) . . ?
C31 N5 C32 115.4(4) . . ?
C31 N5 Re1 123.2(3) . . ?
C32 N5 Re1 121.4(3) . . ?
C21 N6 C22 116.3(4) . . ?
C21 N6 Re2 121.8(3) . . ?
C22 N6 Re2 121.8(3) . . ?
C46 N7 C44 102.9(4) . . ?
C46 N7 Re3 110.3(3) . 3_565 ?
C44 N7 Re3 146.8(3) . 3_565 ?
C46 N8 C45 102.5(4) . . ?
C46 N8 Re3 111.3(3) . . ?
C45 N8 Re3 146.2(3) . . ?
C51 N9 C50 116.1(4) . . ?
C51 N9 Re3 125.5(3) . . ?
C50 N9 Re3 118.5(3) . . ?
C59 N10 C55 117.8(5) . . ?
C26 N11 C29 112.0(6) . . ?
C36 N12 C38 116.1(8) . . ?
C3 C1 C2 120.7(4) . . ?
C3 C1 H1 119.7 . . ?
C2 C1 H1 119.7 . . ?
C4 C2 C1 122.1(4) . . ?
C4 C2 H2 119.0 . . ?
C1 C2 H2 119.0 . . ?
C1 C3 C5 118.0(4) . . ?
C1 C3 H3 121.0 . . ?
C5 C3 H3 121.0 . . ?
C2 C4 C6 117.0(4) . . ?
C2 C4 H4 121.5 . . ?
C6 C4 H4 121.5 . . ?
C3 C5 N2 130.9(4) . . ?
C3 C5 C6 121.1(4) . . ?
N2 C5 C6 108.0(3) . . ?
N1 C6 C4 130.2(4) . . ?
N1 C6 C5 108.9(3) . . ?
C4 C6 C5 121.0(4) . . ?
N1 C7 N2 118.6(4) . . ?
N1 C7 C8 120.3(3) . . ?
N2 C7 C8 121.1(4) . . ?
N3 C8 N4 118.4(4) . . ?
N3 C8 C7 121.7(3) . . ?
N4 C8 C7 119.9(3) . . ?
N4 C9 C11 130.2(4) . . ?
N4 C9 C10 108.7(3) . . ?
C11 C9 C10 121.1(4) . . ?
C12 C10 N3 131.2(4) . . ?
C12 C10 C9 120.9(4) . . ?
N3 C10 C9 107.9(3) . . ?
C13 C11 C9 116.9(4) . . ?
C13 C11 H11 121.5 . . ?
C9 C11 H11 121.5 . . ?
C10 C12 C14 117.6(4) . . ?
C10 C12 H12 121.2 . . ?
C14 C12 H12 121.2 . . ?
C11 C13 C14 121.6(4) . . ?
C11 C13 H13 119.2 . . ?
C14 C13 H13 119.2 . . ?
C12 C14 C13 121.8(4) . . ?
C12 C14 H14 119.1 . . ?
C13 C14 H14 119.1 . . ?
O1 C15 Re2 177.4(4) . . ?
O2 C16 Re2 179.3(4) . . ?
O3 C17 Re2 178.7(4) . . ?
O4 C18 Re1 176.8(4) . . ?
O5 C19 Re1 178.6(4) . . ?
O6 C20 Re1 175.7(4) . . ?
N6 C21 C23 123.6(4) . . ?
N6 C21 H21 118.2 . . ?
C23 C21 H21 118.2 . . ?
N6 C22 C24 122.8(5) . . ?
N6 C22 H22 118.6 . . ?
C24 C22 H22 118.6 . . ?
C21 C23 C25 119.9(5) . . ?
C21 C23 H23 120.1 . . ?
C25 C23 H23 120.1 . . ?
C25 C24 C22 120.4(5) . . ?
C25 C24 H24 119.8 . . ?
C22 C24 H24 119.8 . . ?
C24 C25 C23 116.9(4) . . ?
C24 C25 C26 122.4(5) . . ?
C23 C25 C26 120.6(5) . . ?
C27 C26 N11 125.4(5) . . ?
C27 C26 C25 119.4(5) . . ?
N11 C26 C25 115.1(5) . . ?
C26 C27 C28 118.7(6) . . ?
C26 C27 H27 120.7 . . ?
C28 C27 H27 120.7 . . ?
C30 C28 C27 120.8(7) . . ?
C30 C28 H28 119.6 . . ?
C27 C28 H28 119.6 . . ?
C30 C29 N11 123.8(7) . . ?
C30 C29 H29 118.1 . . ?
N11 C29 H29 118.1 . . ?
C28 C30 C29 119.4(6) . . ?
C28 C30 H30 120.3 . . ?
C29 C30 H30 120.3 . . ?
N5 C31 C33 124.2(5) . . ?
N5 C31 H31 117.9 . . ?
C33 C31 H31 117.9 . . ?
N5 C32 C34 123.6(5) . . ?
N5 C32 H32 118.2 . . ?
C34 C32 H32 118.2 . . ?
C35 C33 C31 120.7(5) . . ?
C35 C33 H33 119.7 . . ?
C31 C33 H33 119.7 . . ?
C32 C34 C35 120.0(5) . . ?
C32 C34 H34 120.0 . . ?
C35 C34 H34 120.0 . . ?
C33 C35 C34 116.2(5) . . ?
C33 C35 C36 122.3(5) . . ?
C34 C35 C36 121.5(5) . . ?
C60 C36 N12 122.1(6) . . ?
C60 C36 C35 119.1(6) . . ?
N12 C36 C35 118.7(6) . . ?
C38 C37 C39 119.1(9) . . ?
C38 C37 H37 120.4 . . ?
C39 C37 H37 120.4 . . ?
C37 C38 N12 121.1(11) . . ?
C37 C38 H38 119.4 . . ?
N12 C38 H38 119.4 . . ?
C60 C39 C37 122.7(10) . . ?
C60 C39 H39 118.6 . . ?
C37 C39 H39 118.6 . . ?
C42 C40 C41 121.5(5) . . ?
C42 C40 H40 119.2 . . ?
C41 C40 H40 119.2 . . ?
C43 C41 C40 121.6(5) . . ?
C43 C41 H41 119.2 . . ?
C40 C41 H41 119.2 . . ?
C44 C42 C40 117.8(4) . . ?
C44 C42 H42 121.1 . . ?
C40 C42 H42 121.1 . . ?
C41 C43 C45 117.4(5) . . ?
C41 C43 H43 121.3 . . ?
C45 C43 H43 121.3 . . ?
C42 C44 N7 131.4(4) . . ?
C42 C44 C45 120.4(4) . . ?
N7 C44 C45 108.1(4) . . ?
C43 C45 N8 130.7(4) . . ?
C43 C45 C44 121.3(4) . . ?
N8 C45 C44 108.0(4) . . ?
O8 C47 Re3 176.7(5) . . ?
O7 C48 Re3 175.0(4) . . ?
O9 C49 Re3 178.5(5) . . ?
N9 C50 C52 124.1(4) . . ?
N9 C50 H50 117.9 . . ?
C52 C50 H50 117.9 . . ?
N9 C51 C53 123.4(5) . . ?
N9 C51 H51 118.3 . . ?
C53 C51 H51 118.3 . . ?
C50 C52 C54 120.1(5) . . ?
C50 C52 H52 120.0 . . ?
C54 C52 H52 120.0 . . ?
C51 C53 C54 120.2(4) . . ?
C51 C53 H53 119.9 . . ?
C54 C53 H53 119.9 . . ?
C52 C54 C53 116.1(4) . . ?
C52 C54 C55 119.8(4) . . ?
C53 C54 C55 124.0(4) . . ?
N10 C55 C56 122.3(5) . . ?
N10 C55 C54 114.5(4) . . ?
C56 C55 C54 123.2(5) . . ?
C56 C57 C58 119.7(5) . . ?
C56 C57 H57 120.1 . . ?
C58 C57 H57 120.1 . . ?
C57 C58 C59 118.5(5) . . ?
C57 C58 H58 120.7 . . ?
C59 C58 H58 120.7 . . ?
N10 C59 C58 122.9(6) . . ?
N10 C59 H59 118.6 . . ?
C58 C59 H59 118.6 . . ?
C36 C60 C39 118.8(9) . . ?
C36 C60 H60 120.6 . . ?
C39 C60 H60 120.6 . . ?

loop_
_geom_bond_atom_site_label_1
_geom_bond_atom_site_label_2
_geom_bond_distance
_geom_bond_site_symmetry_2
_geom_bond_publ_flag
C46 N7 1.324(5) . ?
C46 N8 1.339(6) . ?
C46 C46 1.410(9) 3_565 ?
C56 C57 1.369(8) . ?
C56 C55 1.403(7) . ?
C56 H56 0.9300 . ?
Re1 C20 1.902(4) . ?
Re1 C18 1.915(4) . ?
Re1 C19 1.917(4) . ?
Re1 N5 2.209(4) . ?
Re1 N1 2.213(3) . ?
Re1 N3 2.229(3) . ?
Re2 C17 1.911(4) . ?
Re2 C15 1.914(5) . ?
Re2 C16 1.918(5) . ?
Re2 N6 2.203(3) . ?
Re2 N2 2.203(3) . ?
Re2 N4 2.214(3) . ?
Re3 C47 1.904(6) . ?
Re3 C49 1.905(5) . ?
Re3 C48 1.906(5) . ?
Re3 N8 2.217(4) . ?
Re3 N9 2.220(4) . ?
Re3 N7 2.239(4) 3_565 ?
O1 C15 1.161(5) . ?
O2 C16 1.148(5) . ?
O3 C17 1.159(5) . ?
O4 C18 1.151(5) . ?
O5 C19 1.155(5) . ?
O6 C20 1.158(5) . ?
O7 C48 1.159(5) . ?
O8 C47 1.162(6) . ?
O9 C49 1.158(6) . ?
N1 C7 1.331(5) . ?
N1 C6 1.393(5) . ?
N2 C7 1.333(5) . ?
N2 C5 1.394(5) . ?
N3 C8 1.324(5) . ?
N3 C10 1.403(5) . ?
N4 C8 1.344(5) . ?
N4 C9 1.389(5) . ?
N5 C31 1.318(6) . ?
N5 C32 1.353(6) . ?
N6 C21 1.347(6) . ?
N6 C22 1.349(6) . ?
N7 C44 1.396(6) . ?
N7 Re3 2.239(4) 3_565 ?
N8 C45 1.398(6) . ?
N9 C51 1.343(6) . ?
N9 C50 1.352(6) . ?
N10 C59 1.343(7) . ?
N10 C55 1.344(6) . ?
N11 C26 1.380(7) . ?
N11 C29 1.422(9) . ?
N12 C36 1.401(9) . ?
N12 C38 1.410(10) . ?
C1 C3 1.383(6) . ?
C1 C2 1.405(6) . ?
C1 H1 0.9300 . ?
C2 C4 1.382(6) . ?
C2 H2 0.9300 . ?
C3 C5 1.385(6) . ?
C3 H3 0.9300 . ?
C4 C6 1.397(5) . ?
C4 H4 0.9300 . ?
C5 C6 1.411(6) . ?
C7 C8 1.414(6) . ?
C9 C11 1.401(5) . ?
C9 C10 1.415(6) . ?
C10 C12 1.382(5) . ?
C11 C13 1.383(6) . ?
C11 H11 0.9300 . ?
C12 C14 1.383(6) . ?
C12 H12 0.9300 . ?
C13 C14 1.394(7) . ?
C13 H13 0.9300 . ?
C14 H14 0.9300 . ?
C21 C23 1.373(6) . ?
C21 H21 0.9300 . ?
C22 C24 1.384(6) . ?
C22 H22 0.9300 . ?
C23 C25 1.389(7) . ?
C23 H23 0.9300 . ?
C24 C25 1.375(7) . ?
C24 H24 0.9300 . ?
C25 C26 1.502(6) . ?
C26 C27 1.360(8) . ?
C27 C28 1.371(8) . ?
C27 H27 0.9300 . ?
C28 C30 1.331(11) . ?
C28 H28 0.9300 . ?
C29 C30 1.373(11) . ?
C29 H29 0.9300 . ?
C30 H30 0.9300 . ?
C31 C33 1.384(7) . ?
C31 H31 0.9300 . ?
C32 C34 1.372(7) . ?
C32 H32 0.9300 . ?
C33 C35 1.355(7) . ?
C33 H33 0.9300 . ?
C34 C35 1.392(8) . ?
C34 H34 0.9300 . ?
C35 C36 1.479(7) . ?
C36 C60 1.329(8) . ?
C37 C38 1.322(17) . ?
C37 C39 1.367(17) . ?
C37 H37 0.9300 . ?
C38 H38 0.9300 . ?
C39 C60 1.333(11) . ?
C39 H39 0.9300 . ?
C40 C42 1.386(7) . ?
C40 C41 1.398(7) . ?
C40 H40 0.9300 . ?
C41 C43 1.379(7) . ?
C41 H41 0.9300 . ?
C42 C44 1.385(6) . ?
C42 H42 0.9300 . ?
C43 C45 1.390(6) . ?
C43 H43 0.9300 . ?
C44 C45 1.422(6) . ?
C50 C52 1.370(7) . ?
C50 H50 0.9300 . ?
C51 C53 1.377(6) . ?
C51 H51 0.9300 . ?
C52 C54 1.389(6) . ?
C52 H52 0.9300 . ?
C53 C54 1.407(6) . ?
C53 H53 0.9300 . ?
C54 C55 1.491(6) . ?
C57 C58 1.376(8) . ?
C57 H57 0.9300 . ?
C58 C59 1.394(8) . ?
C58 H58 0.9300 . ?
C59 H59 0.9300 . ?
C60 H60 0.9300 . ?
